data_4068742
loop_
_publ_author_name
'Zi, Guofu'
'Liu, Xue'
'Xiang, Li'
'Song, Haibin'

_publ_section_title
;
 Synthesis of Group 4 Metal Amides with New Chiral Biaryldiamine-Based
 Ligands and Their Use as Catalysts for Asymmetric
 Hydroamination/Cyclization
;
_journal_issue 4
_journal_name_full Organometallics
_journal_page_first 1127
_journal_paper_doi 10.1021/om801061v
_journal_volume 28
_journal_year 2009
_chemical_absolute_configuration rmad
_chemical_formula_moiety 'C28 H42 N6 Ti'
_chemical_formula_sum 'C28 H42 N6 Ti'
_chemical_formula_weight 510.58
_chemical_name_systematic
; 
 ? 
;
_space_group_IT_number 4
_symmetry_cell_setting monoclinic
_symmetry_space_group_name_Hall 'P 2yb'
_symmetry_space_group_name_H-M 'P 1 21 1'
_atom_sites_solution_hydrogens geom
_atom_sites_solution_primary direct
_atom_sites_solution_secondary difmap
_audit_creation_method SHELXL-97
_cell_angle_alpha 90.00
_cell_angle_beta 103.363(3)
_cell_angle_gamma 90.00
_cell_formula_units_Z 4
_cell_length_a 11.986(2)
_cell_length_b 15.980(3)
_cell_length_c 15.163(3)
_cell_measurement_reflns_used 8947
_cell_measurement_temperature 113(2)
_cell_measurement_theta_max 28.1
_cell_measurement_theta_min 2.9
_cell_volume 2825.6(9)
_computing_cell_refinement CrystalClear
_computing_data_collection 'CrystalClear (Rigaku/MSC Inc., 2005)'
_computing_data_reduction CrystalClear
_computing_publication_material 'CrystalStructure 3.7.0'
_computing_structure_refinement 'SHELXL-97 (Sheldrick, 1997)'
_computing_structure_solution 'SHELXS-97 (Sheldrick, 1990)'
_diffrn_ambient_temperature 113(2)
_diffrn_detector_area_resol_mean 7.31
_diffrn_measured_fraction_theta_full 0.997
_diffrn_measured_fraction_theta_max 0.997
_diffrn_measurement_device_type 'Rigaku Saturn CCD area detector'
_diffrn_measurement_method \w
_diffrn_radiation_monochromator confocal
_diffrn_radiation_source 'rotating anode'
_diffrn_radiation_type MoK\a
_diffrn_radiation_wavelength 0.71070
_diffrn_reflns_av_R_equivalents 0.0413
_diffrn_reflns_av_sigmaI/netI 0.0553
_diffrn_reflns_limit_h_max 15
_diffrn_reflns_limit_h_min -15
_diffrn_reflns_limit_k_max 20
_diffrn_reflns_limit_k_min -20
_diffrn_reflns_limit_l_max 19
_diffrn_reflns_limit_l_min -19
_diffrn_reflns_number 35627
_diffrn_reflns_theta_full 27.88
_diffrn_reflns_theta_max 27.88
_diffrn_reflns_theta_min 1.96
_diffrn_standards_decay_% 0
_diffrn_standards_interval_count 0
_diffrn_standards_interval_time 0
_diffrn_standards_number 0
_exptl_absorpt_coefficient_mu 0.329
_exptl_absorpt_correction_T_max 0.9252
_exptl_absorpt_correction_T_min 0.9020
_exptl_absorpt_correction_type multi-scan
_exptl_absorpt_process_details CrystalClear
_exptl_crystal_colour yellow
_exptl_crystal_density_diffrn 1.200
_exptl_crystal_density_method 'not measured'
_exptl_crystal_description block
_exptl_crystal_F_000 1096
_exptl_crystal_size_max 0.32
_exptl_crystal_size_mid 0.30
_exptl_crystal_size_min 0.24
_refine_diff_density_max 0.534
_refine_diff_density_min -0.439
_refine_diff_density_rms 0.064
_refine_ls_abs_structure_details 'Flack H D (1983), Acta Cryst. A39, 876-881'
_refine_ls_abs_structure_Flack 0.005(18)
_refine_ls_extinction_coef 0.0070(9)
_refine_ls_extinction_expression Fc^*^=kFc[1+0.001xFc^2^\l^3^/sin(2\q)]^-1/4^
_refine_ls_extinction_method SHELXL
_refine_ls_goodness_of_fit_ref 1.043
_refine_ls_hydrogen_treatment constr
_refine_ls_matrix_type full
_refine_ls_number_parameters 652
_refine_ls_number_reflns 13336
_refine_ls_number_restraints 1
_refine_ls_restrained_S_all 1.043
_refine_ls_R_factor_all 0.0568
_refine_ls_R_factor_gt 0.0491
_refine_ls_shift/su_max 0.003
_refine_ls_shift/su_mean 0.000
_refine_ls_structure_factor_coef Fsqd
_refine_ls_weighting_details 'calc w=1/[\s^2^(Fo^2^)+(0.0731P)^2^+0.1965P] where P=(Fo^2^+2Fc^2^)/3'
_refine_ls_weighting_scheme calc
_refine_ls_wR_factor_gt 0.1239
_refine_ls_wR_factor_ref 0.1298
_reflns_number_gt 11728
_reflns_number_total 13336
_reflns_threshold_expression >2sigma(I)
_cod_data_source_file om801061v_si_001.cif
_cod_data_source_block compound13
_cod_original_cell_volume 2825.7(10)
_cod_original_sg_symbol_H-M P2(1)
_cod_database_code 4068742

loop_
_symmetry_equiv_pos_as_xyz
'x, y, z'
'-x, y+1/2, -z'

loop_
_atom_site_label
_atom_site_type_symbol
_atom_site_fract_x
_atom_site_fract_y
_atom_site_fract_z
_atom_site_U_iso_or_equiv
_atom_site_adp_type
_atom_site_occupancy
_atom_site_symmetry_multiplicity
_atom_site_calc_flag
_atom_site_refinement_flags
Ti1 Ti 0.87366(3) 0.49259(2) 0.46397(3) 0.01954(11) Uani 1 1 d .
Ti2 Ti 0.87161(3) 0.14842(2) 0.95984(3) 0.02019(11) Uani 1 1 d .
N1 N 0.72440(17) 0.55022(13) 0.41473(14) 0.0186(4) Uani 1 1 d .
N2 N 0.41501(19) 0.63536(16) 0.39310(17) 0.0356(5) Uani 1 1 d .
N3 N 0.74749(19) 0.38935(14) 0.40546(15) 0.0235(5) Uani 1 1 d .
N4 N 0.97831(18) 0.58543(16) 0.50554(16) 0.0274(5) Uani 1 1 d .
N5 N 0.96771(18) 0.44455(15) 0.38873(15) 0.0269(5) Uani 1 1 d .
N6 N 0.88865(19) 0.44055(15) 0.58012(15) 0.0284(5) Uani 1 1 d .
N7 N 0.71881(17) 0.09249(14) 0.90971(14) 0.0200(4) Uani 1 1 d .
N8 N 0.70018(18) 0.00689(15) 1.12369(13) 0.0289(5) Uani 1 1 d .
N9 N 0.74921(19) 0.25239(14) 0.89922(15) 0.0231(5) Uani 1 1 d .
N10 N 0.96932(18) 0.19367(15) 0.88613(15) 0.0266(5) Uani 1 1 d .
N11 N 0.8928(2) 0.20309(15) 1.07626(16) 0.0308(5) Uani 1 1 d .
N12 N 0.96727(18) 0.05125(15) 0.99636(17) 0.0304(5) Uani 1 1 d .
C1 C 0.6475(2) 0.68861(17) 0.45281(17) 0.0239(5) Uani 1 1 d .
C2 C 0.71052(19) 0.63843(17) 0.40417(16) 0.0194(5) Uani 1 1 d .
C3 C 0.7647(2) 0.67848(17) 0.34415(18) 0.0256(6) Uani 1 1 d .
H3 H 0.8046 0.6456 0.3092 0.031 Uiso 1 1 calc R
C4 C 0.7627(2) 0.76456(18) 0.33358(19) 0.0294(6) Uani 1 1 d .
H4 H 0.7996 0.7899 0.2913 0.035 Uiso 1 1 calc R
C5 C 0.7071(2) 0.81284(19) 0.3844(2) 0.0347(7) Uani 1 1 d .
H5 H 0.7066 0.8720 0.3780 0.042 Uiso 1 1 calc R
C6 C 0.6509(3) 0.77591(18) 0.4458(2) 0.0337(6) Uani 1 1 d .
C7 C 0.6006(3) 0.83210(19) 0.5071(2) 0.0470(8) Uani 1 1 d .
H7A H 0.5510 0.7990 0.5369 0.071 Uiso 1 1 calc R
H7B H 0.5554 0.8765 0.4709 0.071 Uiso 1 1 calc R
H7C H 0.6627 0.8571 0.5531 0.071 Uiso 1 1 calc R
C8 C 0.5842(2) 0.64714(17) 0.51574(17) 0.0286(5) Uani 1 1 d .
C9 C 0.4719(2) 0.61862(16) 0.48433(19) 0.0320(6) Uani 1 1 d .
C10 C 0.4186(3) 0.57144(18) 0.5426(2) 0.0389(7) Uani 1 1 d .
H10 H 0.3421 0.5520 0.5221 0.047 Uiso 1 1 calc R
C11 C 0.4791(3) 0.5546(2) 0.6282(2) 0.0463(9) Uani 1 1 d .
H11 H 0.4445 0.5203 0.6657 0.056 Uiso 1 1 calc R
C12 C 0.5850(3) 0.5841(2) 0.6625(2) 0.0454(8) Uani 1 1 d .
H12 H 0.6219 0.5730 0.7238 0.055 Uiso 1 1 calc R
C13 C 0.6417(3) 0.63148(18) 0.60754(19) 0.0388(7) Uani 1 1 d .
C14 C 0.7590(3) 0.6634(3) 0.6443(2) 0.0601(10) Uani 1 1 d .
H14A H 0.8053 0.6552 0.5995 0.090 Uiso 1 1 calc R
H14B H 0.7940 0.6329 0.7000 0.090 Uiso 1 1 calc R
H14C H 0.7556 0.7232 0.6580 0.090 Uiso 1 1 calc R
C15 C 0.6174(2) 0.50308(18) 0.38475(19) 0.0275(6) Uani 1 1 d .
H15A H 0.5721 0.5276 0.3277 0.033 Uiso 1 1 calc R
H15B H 0.5715 0.5077 0.4311 0.033 Uiso 1 1 calc R
C16 C 0.6401(2) 0.41414(17) 0.36992(17) 0.0221(5) Uani 1 1 d .
C17 C 0.5564(2) 0.35805(18) 0.32533(19) 0.0285(6) Uani 1 1 d .
H17 H 0.4807 0.3769 0.2996 0.034 Uiso 1 1 calc R
C18 C 0.5846(2) 0.27569(18) 0.3191(2) 0.0308(6) Uani 1 1 d .
H18 H 0.5290 0.2370 0.2881 0.037 Uiso 1 1 calc R
C19 C 0.6948(3) 0.24918(19) 0.3583(2) 0.0341(7) Uani 1 1 d .
H19 H 0.7157 0.1920 0.3560 0.041 Uiso 1 1 calc R
C20 C 0.7736(2) 0.30762(18) 0.4007(2) 0.0319(6) Uani 1 1 d .
H20 H 0.8493 0.2896 0.4277 0.038 Uiso 1 1 calc R
C21 C 0.3667(3) 0.71880(19) 0.3804(2) 0.0427(7) Uani 1 1 d .
H21A H 0.3083 0.7249 0.4157 0.064 Uiso 1 1 calc R
H21B H 0.3317 0.7278 0.3160 0.064 Uiso 1 1 calc R
H21C H 0.4276 0.7601 0.4009 0.064 Uiso 1 1 calc R
C22 C 0.3292(2) 0.5730(2) 0.3519(2) 0.0440(7) Uani 1 1 d .
H22A H 0.3628 0.5169 0.3619 0.066 Uiso 1 1 calc R
H22B H 0.3043 0.5836 0.2866 0.066 Uiso 1 1 calc R
H22C H 0.2631 0.5767 0.3795 0.066 Uiso 1 1 calc R
C23 C 1.0221(3) 0.6135(2) 0.5992(2) 0.0481(8) Uani 1 1 d .
H23A H 1.1058 0.6080 0.6156 0.072 Uiso 1 1 calc R
H23B H 0.9887 0.5791 0.6400 0.072 Uiso 1 1 calc R
H23C H 1.0011 0.6722 0.6047 0.072 Uiso 1 1 calc R
C24 C 1.0341(3) 0.6324(2) 0.4473(2) 0.0423(8) Uani 1 1 d .
H24A H 1.0038 0.6896 0.4408 0.063 Uiso 1 1 calc R
H24B H 1.0198 0.6056 0.3876 0.063 Uiso 1 1 calc R
H24C H 1.1169 0.6340 0.4737 0.063 Uiso 1 1 calc R
C25 C 0.9301(3) 0.4164(3) 0.2955(2) 0.0473(8) Uani 1 1 d .
H25A H 0.9699 0.4485 0.2570 0.071 Uiso 1 1 calc R
H25B H 0.8472 0.4248 0.2748 0.071 Uiso 1 1 calc R
H25C H 0.9479 0.3568 0.2919 0.071 Uiso 1 1 calc R
C26 C 1.0894(2) 0.4297(3) 0.4192(2) 0.0487(9) Uani 1 1 d .
H26A H 1.1033 0.3696 0.4288 0.073 Uiso 1 1 calc R
H26B H 1.1189 0.4597 0.4762 0.073 Uiso 1 1 calc R
H26C H 1.1286 0.4498 0.3732 0.073 Uiso 1 1 calc R
C27 C 0.9912(3) 0.4049(3) 0.6347(2) 0.0563(10) Uani 1 1 d .
H27A H 1.0043 0.4271 0.6964 0.084 Uiso 1 1 calc R
H27B H 1.0564 0.4191 0.6087 0.084 Uiso 1 1 calc R
H27C H 0.9831 0.3439 0.6362 0.084 Uiso 1 1 calc R
C28 C 0.7903(3) 0.4246(2) 0.6202(2) 0.0446(8) Uani 1 1 d .
H28A H 0.7790 0.3641 0.6243 0.067 Uiso 1 1 calc R
H28B H 0.7213 0.4499 0.5820 0.067 Uiso 1 1 calc R
H28C H 0.8050 0.4492 0.6810 0.067 Uiso 1 1 calc R
C29 C 0.6199(2) -0.04111(17) 0.93566(17) 0.0241(5) Uani 1 1 d .
C30 C 0.70185(19) 0.00478(17) 0.90090(16) 0.0206(5) Uani 1 1 d .
C31 C 0.7696(2) -0.03825(18) 0.85144(19) 0.0282(6) Uani 1 1 d .
H31 H 0.8238 -0.0079 0.8273 0.034 Uiso 1 1 calc R
C32 C 0.7593(2) -0.1235(2) 0.8370(2) 0.0341(7) Uani 1 1 d .
H32 H 0.8069 -0.1513 0.8041 0.041 Uiso 1 1 calc R
C33 C 0.6791(3) -0.16849(19) 0.8709(2) 0.0351(7) Uani 1 1 d .
H33 H 0.6723 -0.2272 0.8613 0.042 Uiso 1 1 calc R
C34 C 0.6085(2) -0.12781(18) 0.91881(19) 0.0315(6) Uani 1 1 d .
C35 C 0.5199(3) -0.17993(18) 0.9517(2) 0.0403(7) Uani 1 1 d .
H35A H 0.4864 -0.1465 0.9932 0.060 Uiso 1 1 calc R
H35B H 0.5570 -0.2297 0.9833 0.060 Uiso 1 1 calc R
H35C H 0.4594 -0.1972 0.8996 0.060 Uiso 1 1 calc R
C36 C 0.5428(2) 0.00133(16) 0.98834(17) 0.0238(5) Uani 1 1 d .
C37 C 0.5869(2) 0.02753(16) 1.07864(18) 0.0260(5) Uani 1 1 d .
C38 C 0.5183(3) 0.07567(18) 1.1216(2) 0.0347(6) Uani 1 1 d .
H38 H 0.5486 0.0956 1.1814 0.042 Uiso 1 1 calc R
C39 C 0.4065(3) 0.09485(18) 1.0781(2) 0.0390(7) Uani 1 1 d .
H39 H 0.3605 0.1283 1.1075 0.047 Uiso 1 1 calc R
C40 C 0.3625(2) 0.06498(18) 0.9918(2) 0.0373(7) Uani 1 1 d .
H40 H 0.2849 0.0766 0.9631 0.045 Uiso 1 1 calc R
C41 C 0.4291(2) 0.01788(17) 0.9452(2) 0.0311(6) Uani 1 1 d .
C42 C 0.3763(2) -0.0090(2) 0.8510(2) 0.0479(8) Uani 1 1 d .
H42A H 0.4367 -0.0192 0.8184 0.072 Uiso 1 1 calc R
H42B H 0.3250 0.0350 0.8201 0.072 Uiso 1 1 calc R
H42C H 0.3325 -0.0605 0.8525 0.072 Uiso 1 1 calc R
C43 C 0.6130(2) 0.14122(19) 0.8825(2) 0.0293(6) Uani 1 1 d .
H43A H 0.5694 0.1380 0.9305 0.035 Uiso 1 1 calc R
H43B H 0.5647 0.1174 0.8262 0.035 Uiso 1 1 calc R
C44 C 0.6398(2) 0.23100(17) 0.86684(17) 0.0228(5) Uani 1 1 d .
C45 C 0.5566(2) 0.28725(19) 0.8234(2) 0.0306(6) Uani 1 1 d .
H45 H 0.4798 0.2697 0.7999 0.037 Uiso 1 1 calc R
C46 C 0.5886(3) 0.3692(2) 0.8154(2) 0.0356(7) Uani 1 1 d .
H46 H 0.5339 0.4094 0.7863 0.043 Uiso 1 1 calc R
C47 C 0.7024(3) 0.39251(19) 0.8507(2) 0.0360(7) Uani 1 1 d .
H47 H 0.7264 0.4488 0.8470 0.043 Uiso 1 1 calc R
C48 C 0.7784(3) 0.33250(19) 0.8906(2) 0.0339(7) Uani 1 1 d .
H48 H 0.8561 0.3483 0.9136 0.041 Uiso 1 1 calc R
C49 C 0.7206(2) -0.08262(18) 1.1425(2) 0.0397(7) Uani 1 1 d .
H49A H 0.6821 -0.1000 1.1899 0.060 Uiso 1 1 calc R
H49B H 0.8032 -0.0928 1.1629 0.060 Uiso 1 1 calc R
H49C H 0.6901 -0.1148 1.0871 0.060 Uiso 1 1 calc R
C50 C 0.7512(3) 0.0558(2) 1.20460(19) 0.0473(8) Uani 1 1 d .
H50A H 0.7386 0.1156 1.1913 0.071 Uiso 1 1 calc R
H50B H 0.8338 0.0446 1.2225 0.071 Uiso 1 1 calc R
H50C H 0.7155 0.0401 1.2542 0.071 Uiso 1 1 calc R
C51 C 1.0832(3) 0.2264(3) 0.9228(3) 0.0535(10) Uani 1 1 d .
H51A H 1.1386 0.1965 0.8958 0.080 Uiso 1 1 calc R
H51B H 1.1033 0.2186 0.9887 0.080 Uiso 1 1 calc R
H51C H 1.0849 0.2861 0.9086 0.080 Uiso 1 1 calc R
C52 C 0.9384(3) 0.2024(3) 0.7897(2) 0.0574(11) Uani 1 1 d .
H52A H 0.9369 0.2619 0.7738 0.086 Uiso 1 1 calc R
H52B H 0.8624 0.1780 0.7662 0.086 Uiso 1 1 calc R
H52C H 0.9949 0.1734 0.7632 0.086 Uiso 1 1 calc R
C53 C 1.0007(3) 0.2018(3) 1.1434(2) 0.0698(13) Uani 1 1 d .
H53A H 1.0316 0.2587 1.1526 0.105 Uiso 1 1 calc R
H53B H 1.0552 0.1657 1.1223 0.105 Uiso 1 1 calc R
H53C H 0.9881 0.1801 1.2008 0.105 Uiso 1 1 calc R
C54 C 0.8097(3) 0.2570(2) 1.1040(2) 0.0514(9) Uani 1 1 d .
H54A H 0.8101 0.2461 1.1677 0.077 Uiso 1 1 calc R
H54B H 0.7331 0.2456 1.0663 0.077 Uiso 1 1 calc R
H54C H 0.8297 0.3156 1.0968 0.077 Uiso 1 1 calc R
C55 C 1.0470(3) 0.0115(2) 0.9507(2) 0.0420(8) Uani 1 1 d .
H55A H 1.1223 0.0067 0.9927 0.063 Uiso 1 1 calc R
H55B H 1.0538 0.0453 0.8983 0.063 Uiso 1 1 calc R
H55C H 1.0188 -0.0444 0.9302 0.063 Uiso 1 1 calc R
C56 C 0.9512(3) -0.0033(2) 1.0674(3) 0.0573(10) Uani 1 1 d .
H56A H 0.9294 -0.0591 1.0425 0.086 Uiso 1 1 calc R
H56B H 0.8904 0.0190 1.0942 0.086 Uiso 1 1 calc R
H56C H 1.0228 -0.0071 1.1141 0.086 Uiso 1 1 calc R

loop_
_atom_site_aniso_label
_atom_site_aniso_U_11
_atom_site_aniso_U_22
_atom_site_aniso_U_33
_atom_site_aniso_U_23
_atom_site_aniso_U_13
_atom_site_aniso_U_12
Ti1 0.0167(2) 0.0201(2) 0.0211(2) 0.00084(17) 0.00284(16) 0.00014(17)
Ti2 0.0169(2) 0.0202(2) 0.0223(2) 0.00242(18) 0.00211(17) -0.00065(17)
N1 0.0162(9) 0.0169(11) 0.0232(10) -0.0018(8) 0.0056(8) -0.0006(8)
N2 0.0286(11) 0.0327(13) 0.0492(14) -0.0067(12) 0.0164(11) -0.0047(10)
N3 0.0259(11) 0.0200(12) 0.0250(11) -0.0002(9) 0.0064(9) -0.0016(9)
N4 0.0213(10) 0.0269(12) 0.0331(12) 0.0003(10) 0.0045(9) -0.0051(9)
N5 0.0201(10) 0.0328(13) 0.0276(11) -0.0017(10) 0.0052(9) 0.0010(9)
N6 0.0288(11) 0.0295(13) 0.0259(11) 0.0064(10) 0.0040(9) -0.0019(10)
N7 0.0169(9) 0.0185(11) 0.0234(10) 0.0011(9) 0.0020(8) 0.0012(8)
N8 0.0285(10) 0.0359(13) 0.0216(10) 0.0023(9) 0.0045(9) -0.0068(10)
N9 0.0250(11) 0.0178(11) 0.0264(11) 0.0011(9) 0.0057(9) -0.0003(9)
N10 0.0230(11) 0.0284(12) 0.0285(12) 0.0047(10) 0.0064(9) -0.0017(9)
N11 0.0361(12) 0.0300(14) 0.0236(11) -0.0012(10) 0.0013(10) -0.0092(11)
N12 0.0199(10) 0.0278(13) 0.0439(14) 0.0129(11) 0.0086(10) 0.0002(9)
C1 0.0269(12) 0.0187(12) 0.0276(13) 0.0002(10) 0.0091(10) 0.0008(10)
C2 0.0155(10) 0.0196(13) 0.0212(11) 0.0003(10) 0.0002(9) -0.0003(9)
C3 0.0232(12) 0.0259(14) 0.0296(13) 0.0025(11) 0.0100(11) 0.0002(11)
C4 0.0254(13) 0.0311(16) 0.0328(14) 0.0058(12) 0.0090(11) -0.0056(12)
C5 0.0358(15) 0.0220(14) 0.0469(17) 0.0066(12) 0.0108(13) -0.0024(11)
C6 0.0397(15) 0.0221(14) 0.0430(16) 0.0008(12) 0.0170(13) 0.0010(12)
C7 0.058(2) 0.0269(15) 0.061(2) -0.0066(15) 0.0235(16) 0.0008(14)
C8 0.0431(14) 0.0150(11) 0.0335(13) -0.0008(11) 0.0211(12) 0.0063(11)
C9 0.0441(16) 0.0190(13) 0.0403(15) -0.0036(11) 0.0250(13) 0.0013(12)
C10 0.0471(17) 0.0237(14) 0.0538(18) -0.0003(13) 0.0278(15) 0.0050(13)
C11 0.079(3) 0.0233(15) 0.0461(19) 0.0053(13) 0.0341(19) 0.0148(16)
C12 0.068(2) 0.0375(17) 0.0359(16) 0.0064(13) 0.0218(16) 0.0176(16)
C13 0.064(2) 0.0287(15) 0.0290(13) 0.0055(12) 0.0213(14) 0.0195(15)
C14 0.064(2) 0.078(3) 0.0352(17) 0.0024(18) 0.0050(16) 0.014(2)
C15 0.0182(11) 0.0204(14) 0.0429(15) -0.0079(12) 0.0046(10) 0.0024(11)
C16 0.0183(11) 0.0242(14) 0.0250(12) -0.0025(11) 0.0071(10) -0.0029(10)
C17 0.0254(12) 0.0238(15) 0.0364(15) -0.0047(12) 0.0069(11) -0.0039(11)
C18 0.0341(14) 0.0219(14) 0.0373(15) -0.0058(12) 0.0101(12) -0.0107(12)
C19 0.0390(15) 0.0177(14) 0.0453(17) 0.0005(12) 0.0091(14) -0.0012(12)
C20 0.0310(14) 0.0205(14) 0.0416(16) 0.0016(12) 0.0033(12) 0.0020(12)
C21 0.0405(16) 0.0417(17) 0.0448(17) 0.0071(14) 0.0076(13) 0.0032(14)
C22 0.0299(14) 0.0458(18) 0.0545(19) -0.0048(15) 0.0059(13) -0.0047(13)
C23 0.0434(17) 0.054(2) 0.0456(17) -0.0109(15) 0.0070(14) -0.0196(15)
C24 0.0478(17) 0.0389(19) 0.0381(16) 0.0030(14) 0.0053(14) -0.0205(15)
C25 0.0386(16) 0.072(2) 0.0327(16) -0.0102(16) 0.0113(13) 0.0055(16)
C26 0.0254(14) 0.077(3) 0.0451(19) -0.0004(18) 0.0111(14) 0.0095(16)
C27 0.0401(17) 0.080(3) 0.049(2) 0.0344(19) 0.0119(16) 0.0156(18)
C28 0.0467(17) 0.051(2) 0.0394(16) 0.0058(15) 0.0171(14) -0.0081(15)
C29 0.0250(12) 0.0191(12) 0.0261(12) -0.0003(10) 0.0018(10) 0.0000(10)
C30 0.0180(10) 0.0212(14) 0.0204(11) 0.0005(10) 0.0000(9) -0.0001(10)
C31 0.0223(13) 0.0289(15) 0.0341(14) 0.0039(12) 0.0076(11) 0.0058(11)
C32 0.0294(14) 0.0319(16) 0.0417(16) -0.0054(14) 0.0096(13) 0.0085(13)
C33 0.0417(16) 0.0195(14) 0.0452(16) -0.0055(12) 0.0121(13) -0.0004(12)
C34 0.0380(15) 0.0222(13) 0.0353(14) -0.0012(11) 0.0105(12) -0.0041(11)
C35 0.0495(17) 0.0257(14) 0.0483(17) -0.0018(13) 0.0170(14) -0.0124(13)
C36 0.0255(11) 0.0177(12) 0.0290(12) 0.0014(10) 0.0082(10) -0.0040(10)
C37 0.0280(12) 0.0213(12) 0.0301(13) 0.0031(10) 0.0099(10) -0.0064(10)
C38 0.0499(17) 0.0223(14) 0.0375(15) 0.0000(12) 0.0216(14) -0.0012(12)
C39 0.0488(17) 0.0221(14) 0.0564(19) 0.0048(13) 0.0331(16) 0.0063(13)
C40 0.0250(12) 0.0292(15) 0.0599(19) 0.0122(14) 0.0146(13) 0.0021(11)
C41 0.0241(12) 0.0227(13) 0.0475(17) 0.0073(12) 0.0102(11) -0.0026(10)
C42 0.0289(14) 0.056(2) 0.0529(18) -0.0014(17) -0.0034(13) -0.0059(14)
C43 0.0168(11) 0.0264(15) 0.0431(15) 0.0083(13) 0.0035(11) 0.0062(11)
C44 0.0252(12) 0.0236(13) 0.0213(11) 0.0032(10) 0.0091(10) 0.0027(11)
C45 0.0240(12) 0.0332(17) 0.0358(15) 0.0082(13) 0.0093(11) 0.0082(12)
C46 0.0441(16) 0.0259(15) 0.0406(16) 0.0138(13) 0.0176(14) 0.0159(13)
C47 0.0455(17) 0.0194(15) 0.0469(18) 0.0061(13) 0.0186(15) 0.0056(12)
C48 0.0318(15) 0.0240(15) 0.0465(17) 0.0016(13) 0.0103(13) -0.0028(12)
C49 0.0352(14) 0.0373(16) 0.0434(16) 0.0203(13) 0.0024(13) 0.0016(13)
C50 0.0431(16) 0.070(2) 0.0288(15) -0.0130(15) 0.0081(13) -0.0228(16)
C51 0.0299(16) 0.075(3) 0.056(2) 0.0010(19) 0.0116(15) -0.0210(17)
C52 0.0441(18) 0.097(3) 0.0330(17) 0.0183(18) 0.0127(15) -0.0083(19)
C53 0.0441(19) 0.125(4) 0.0338(18) -0.017(2) -0.0042(15) -0.030(2)
C54 0.082(3) 0.047(2) 0.0276(15) -0.0035(14) 0.0168(16) 0.0152(18)
C55 0.0350(15) 0.0409(19) 0.0506(18) 0.0069(16) 0.0109(14) 0.0127(14)
C56 0.0450(17) 0.056(2) 0.079(2) 0.037(2) 0.0321(17) 0.0194(17)

loop_
_atom_type_symbol
_atom_type_description
_atom_type_scat_dispersion_real
_atom_type_scat_dispersion_imag
_atom_type_scat_source
C C 0.0033 0.0016 'International Tables Vol C Tables 4.2.6.8 and 6.1.1.4'
H H 0.0000 0.0000 'International Tables Vol C Tables 4.2.6.8 and 6.1.1.4'
N N 0.0061 0.0033 'International Tables Vol C Tables 4.2.6.8 and 6.1.1.4'
Ti Ti 0.2776 0.4457 'International Tables Vol C Tables 4.2.6.8 and 6.1.1.4'

loop_
_geom_angle_atom_site_label_1
_geom_angle_atom_site_label_2
_geom_angle_atom_site_label_3
_geom_angle
N6 Ti1 N5 115.15(10)
N6 Ti1 N4 96.68(10)
N5 Ti1 N4 94.21(9)
N6 Ti1 N1 115.40(9)
N5 Ti1 N1 123.72(9)
N4 Ti1 N1 102.92(9)
N6 Ti1 N3 87.50(9)
N5 Ti1 N3 84.71(9)
N4 Ti1 N3 175.74(9)
N1 Ti1 N3 74.41(8)
N11 Ti2 N12 99.06(11)
N11 Ti2 N10 112.90(10)
N12 Ti2 N10 93.87(9)
N11 Ti2 N7 117.35(10)
N12 Ti2 N7 100.27(9)
N10 Ti2 N7 124.36(9)
N11 Ti2 N9 88.57(10)
N12 Ti2 N9 172.08(10)
N10 Ti2 N9 85.03(9)
N7 Ti2 N9 74.12(9)
C2 N1 C15 113.74(19)
C2 N1 Ti1 124.73(15)
C15 N1 Ti1 121.52(16)
C9 N2 C21 113.0(2)
C9 N2 C22 114.8(2)
C21 N2 C22 110.5(2)
C16 N3 C20 118.6(2)
C16 N3 Ti1 115.73(18)
C20 N3 Ti1 125.56(19)
C24 N4 C23 108.8(2)
C24 N4 Ti1 123.68(19)
C23 N4 Ti1 127.24(19)
C26 N5 C25 108.9(2)
C26 N5 Ti1 124.0(2)
C25 N5 Ti1 127.13(18)
C27 N6 C28 110.9(2)
C27 N6 Ti1 126.1(2)
C28 N6 Ti1 122.78(19)
C30 N7 C43 113.8(2)
C30 N7 Ti2 124.76(15)
C43 N7 Ti2 121.41(18)
C37 N8 C50 116.7(2)
C37 N8 C49 114.9(2)
C50 N8 C49 109.8(2)
C44 N9 C48 117.7(2)
C44 N9 Ti2 116.78(18)
C48 N9 Ti2 125.48(19)
C52 N10 C51 110.8(3)
C52 N10 Ti2 125.4(2)
C51 N10 Ti2 123.8(2)
C53 N11 C54 111.4(3)
C53 N11 Ti2 122.8(2)
C54 N11 Ti2 125.4(2)
C56 N12 C55 108.1(2)
C56 N12 Ti2 122.00(19)
C55 N12 Ti2 128.9(2)
C6 C1 C2 119.7(2)
C6 C1 C8 121.0(2)
C2 C1 C8 119.2(2)
C3 C2 C1 117.7(2)
C3 C2 N1 118.0(2)
C1 C2 N1 124.3(2)
C4 C3 C2 122.3(3)
C4 C3 H3 118.8
C2 C3 H3 118.8
C5 C4 C3 119.5(3)
C5 C4 H4 120.2
C3 C4 H4 120.2
C4 C5 C6 120.6(3)
C4 C5 H5 119.7
C6 C5 H5 119.7
C5 C6 C1 119.8(3)
C5 C6 C7 118.6(3)
C1 C6 C7 121.4(3)
C6 C7 H7A 109.5
C6 C7 H7B 109.5
H7A C7 H7B 109.5
C6 C7 H7C 109.5
H7A C7 H7C 109.5
H7B C7 H7C 109.5
C9 C8 C13 119.1(3)
C9 C8 C1 121.0(2)
C13 C8 C1 119.7(3)
C8 C9 N2 118.6(2)
C8 C9 C10 119.8(3)
N2 C9 C10 121.5(3)
C11 C10 C9 118.8(3)
C11 C10 H10 120.6
C9 C10 H10 120.6
C12 C11 C10 123.3(3)
C12 C11 H11 118.4
C10 C11 H11 118.4
C11 C12 C13 120.1(3)
C11 C12 H12 119.9
C13 C12 H12 119.9
C12 C13 C8 118.7(3)
C12 C13 C14 120.5(3)
C8 C13 C14 120.7(3)
C13 C14 H14A 109.5
C13 C14 H14B 109.5
H14A C14 H14B 109.5
C13 C14 H14C 109.5
H14A C14 H14C 109.5
H14B C14 H14C 109.5
N1 C15 C16 111.34(19)
N1 C15 H15A 109.4
C16 C15 H15A 109.4
N1 C15 H15B 109.4
C16 C15 H15B 109.4
H15A C15 H15B 108.0
N3 C16 C17 121.5(3)
N3 C16 C15 114.8(2)
C17 C16 C15 123.7(2)
C18 C17 C16 119.3(3)
C18 C17 H17 120.4
C16 C17 H17 120.4
C17 C18 C19 119.5(3)
C17 C18 H18 120.3
C19 C18 H18 120.3
C20 C19 C18 118.4(3)
C20 C19 H19 120.8
C18 C19 H19 120.8
N3 C20 C19 122.6(3)
N3 C20 H20 118.7
C19 C20 H20 118.7
N2 C21 H21A 109.5
N2 C21 H21B 109.5
H21A C21 H21B 109.5
N2 C21 H21C 109.5
H21A C21 H21C 109.5
H21B C21 H21C 109.5
N2 C22 H22A 109.5
N2 C22 H22B 109.5
H22A C22 H22B 109.5
N2 C22 H22C 109.5
H22A C22 H22C 109.5
H22B C22 H22C 109.5
N4 C23 H23A 109.5
N4 C23 H23B 109.5
H23A C23 H23B 109.5
N4 C23 H23C 109.5
H23A C23 H23C 109.5
H23B C23 H23C 109.5
N4 C24 H24A 109.5
N4 C24 H24B 109.5
H24A C24 H24B 109.5
N4 C24 H24C 109.5
H24A C24 H24C 109.5
H24B C24 H24C 109.5
N5 C25 H25A 109.5
N5 C25 H25B 109.5
H25A C25 H25B 109.5
N5 C25 H25C 109.5
H25A C25 H25C 109.5
H25B C25 H25C 109.5
N5 C26 H26A 109.5
N5 C26 H26B 109.5
H26A C26 H26B 109.5
N5 C26 H26C 109.5
H26A C26 H26C 109.5
H26B C26 H26C 109.5
N6 C27 H27A 109.5
N6 C27 H27B 109.5
H27A C27 H27B 109.5
N6 C27 H27C 109.5
H27A C27 H27C 109.5
H27B C27 H27C 109.5
N6 C28 H28A 109.5
N6 C28 H28B 109.5
H28A C28 H28B 109.5
N6 C28 H28C 109.5
H28A C28 H28C 109.5
H28B C28 H28C 109.5
C34 C29 C30 119.1(2)
C34 C29 C36 119.4(2)
C30 C29 C36 121.5(2)
C31 C30 N7 116.5(2)
C31 C30 C29 118.6(2)
N7 C30 C29 124.8(2)
C32 C31 C30 121.8(3)
C32 C31 H31 119.1
C30 C31 H31 119.1
C31 C32 C33 119.7(3)
C31 C32 H32 120.2
C33 C32 H32 120.2
C32 C33 C34 120.4(3)
C32 C33 H33 119.8
C34 C33 H33 119.8
C33 C34 C29 120.4(3)
C33 C34 C35 117.9(3)
C29 C34 C35 121.6(3)
C34 C35 H35A 109.5
C34 C35 H35B 109.5
H35A C35 H35B 109.5
C34 C35 H35C 109.5
H35A C35 H35C 109.5
H35B C35 H35C 109.5
C41 C36 C37 120.3(2)
C41 C36 C29 119.1(2)
C37 C36 C29 120.5(2)
C38 C37 N8 120.6(2)
C38 C37 C36 119.2(2)
N8 C37 C36 120.2(2)
C39 C38 C37 120.7(3)
C39 C38 H38 119.6
C37 C38 H38 119.6
C40 C39 C38 119.4(3)
C40 C39 H39 120.3
C38 C39 H39 120.3
C39 C40 C41 121.8(3)
C39 C40 H40 119.1
C41 C40 H40 119.1
C36 C41 C40 118.3(3)
C36 C41 C42 123.3(3)
C40 C41 C42 118.3(3)
C41 C42 H42A 109.5
C41 C42 H42B 109.5
H42A C42 H42B 109.5
C41 C42 H42C 109.5
H42A C42 H42C 109.5
H42B C42 H42C 109.5
N7 C43 C44 110.5(2)
N7 C43 H43A 109.6
C44 C43 H43A 109.6
N7 C43 H43B 109.6
C44 C43 H43B 109.6
H43A C43 H43B 108.1
N9 C44 C45 123.0(3)
N9 C44 C43 114.5(2)
C45 C44 C43 122.5(2)
C46 C45 C44 118.2(3)
C46 C45 H45 120.9
C44 C45 H45 120.9
C45 C46 C47 119.1(3)
C45 C46 H46 120.4
C47 C46 H46 120.4
C48 C47 C46 118.4(3)
C48 C47 H47 120.8
C46 C47 H47 120.8
N9 C48 C47 123.5(3)
N9 C48 H48 118.2
C47 C48 H48 118.2
N8 C49 H49A 109.5
N8 C49 H49B 109.5
H49A C49 H49B 109.5
N8 C49 H49C 109.5
H49A C49 H49C 109.5
H49B C49 H49C 109.5
N8 C50 H50A 109.5
N8 C50 H50B 109.5
H50A C50 H50B 109.5
N8 C50 H50C 109.5
H50A C50 H50C 109.5
H50B C50 H50C 109.5
N10 C51 H51A 109.5
N10 C51 H51B 109.5
H51A C51 H51B 109.5
N10 C51 H51C 109.5
H51A C51 H51C 109.5
H51B C51 H51C 109.5
N10 C52 H52A 109.5
N10 C52 H52B 109.5
H52A C52 H52B 109.5
N10 C52 H52C 109.5
H52A C52 H52C 109.5
H52B C52 H52C 109.5
N11 C53 H53A 109.5
N11 C53 H53B 109.5
H53A C53 H53B 109.5
N11 C53 H53C 109.5
H53A C53 H53C 109.5
H53B C53 H53C 109.5
N11 C54 H54A 109.5
N11 C54 H54B 109.5
H54A C54 H54B 109.5
N11 C54 H54C 109.5
H54A C54 H54C 109.5
H54B C54 H54C 109.5
N12 C55 H55A 109.5
N12 C55 H55B 109.5
H55A C55 H55B 109.5
N12 C55 H55C 109.5
H55A C55 H55C 109.5
H55B C55 H55C 109.5
N12 C56 H56A 109.5
N12 C56 H56B 109.5
H56A C56 H56B 109.5
N12 C56 H56C 109.5
H56A C56 H56C 109.5
H56B C56 H56C 109.5

loop_
_geom_bond_atom_site_label_1
_geom_bond_atom_site_label_2
_geom_bond_distance
Ti1 N6 1.918(2)
Ti1 N5 1.938(2)
Ti1 N4 1.951(2)
Ti1 N1 1.997(2)
Ti1 N3 2.275(2)
Ti2 N11 1.933(2)
Ti2 N12 1.934(2)
Ti2 N10 1.936(2)
Ti2 N7 2.022(2)
Ti2 N9 2.266(2)
N1 C2 1.424(3)
N1 C15 1.466(3)
N2 C9 1.419(4)
N2 C21 1.449(4)
N2 C22 1.465(4)
N3 C16 1.336(3)
N3 C20 1.349(4)
N4 C24 1.437(4)
N4 C23 1.466(4)
N5 C26 1.444(3)
N5 C25 1.452(4)
N6 C27 1.432(4)
N6 C28 1.467(4)
N7 C30 1.418(4)
N7 C43 1.464(3)
N8 C37 1.411(3)
N8 C50 1.464(4)
N8 C49 1.468(4)
N9 C44 1.334(3)
N9 C48 1.341(4)
N10 C52 1.429(4)
N10 C51 1.447(4)
N11 C53 1.449(4)
N11 C54 1.451(4)
N12 C56 1.433(4)
N12 C55 1.450(4)
C1 C6 1.401(4)
C1 C2 1.419(3)
C1 C8 1.504(3)
C2 C3 1.391(3)
C3 C4 1.385(4)
C3 H3 0.9500
C4 C5 1.368(4)
C4 H4 0.9500
C5 C6 1.399(4)
C5 H5 0.9500
C6 C7 1.514(4)
C7 H7A 0.9800
C7 H7B 0.9800
C7 H7C 0.9800
C8 C9 1.397(4)
C8 C13 1.425(4)
C9 C10 1.420(4)
C10 C11 1.359(5)
C10 H10 0.9500
C11 C12 1.341(5)
C11 H11 0.9500
C12 C13 1.411(4)
C12 H12 0.9500
C13 C14 1.479(5)
C14 H14A 0.9800
C14 H14B 0.9800
C14 H14C 0.9800
C15 C16 1.474(4)
C15 H15A 0.9900
C15 H15B 0.9900
C16 C17 1.397(4)
C17 C18 1.368(4)
C17 H17 0.9500
C18 C19 1.384(4)
C18 H18 0.9500
C19 C20 1.377(4)
C19 H19 0.9500
C20 H20 0.9500
C21 H21A 0.9800
C21 H21B 0.9800
C21 H21C 0.9800
C22 H22A 0.9800
C22 H22B 0.9800
C22 H22C 0.9800
C23 H23A 0.9800
C23 H23B 0.9800
C23 H23C 0.9800
C24 H24A 0.9800
C24 H24B 0.9800
C24 H24C 0.9800
C25 H25A 0.9800
C25 H25B 0.9800
C25 H25C 0.9800
C26 H26A 0.9800
C26 H26B 0.9800
C26 H26C 0.9800
C27 H27A 0.9800
C27 H27B 0.9800
C27 H27C 0.9800
C28 H28A 0.9800
C28 H28B 0.9800
C28 H28C 0.9800
C29 C34 1.410(4)
C29 C30 1.422(4)
C29 C36 1.514(3)
C30 C31 1.405(4)
C31 C32 1.381(4)
C31 H31 0.9500
C32 C33 1.390(4)
C32 H32 0.9500
C33 C34 1.398(4)
C33 H33 0.9500
C34 C35 1.520(4)
C35 H35A 0.9800
C35 H35B 0.9800
C35 H35C 0.9800
C36 C41 1.394(3)
C36 C37 1.412(4)
C37 C38 1.393(4)
C38 C39 1.384(4)
C38 H38 0.9500
C39 C40 1.379(5)
C39 H39 0.9500
C40 C41 1.401(4)
C40 H40 0.9500
C41 C42 1.485(4)
C42 H42A 0.9800
C42 H42B 0.9800
C42 H42C 0.9800
C43 C44 1.501(4)
C43 H43A 0.9900
C43 H43B 0.9900
C44 C45 1.390(4)
C45 C46 1.378(4)
C45 H45 0.9500
C46 C47 1.396(4)
C46 H46 0.9500
C47 C48 1.364(4)
C47 H47 0.9500
C48 H48 0.9500
C49 H49A 0.9800
C49 H49B 0.9800
C49 H49C 0.9800
C50 H50A 0.9800
C50 H50B 0.9800
C50 H50C 0.9800
C51 H51A 0.9800
C51 H51B 0.9800
C51 H51C 0.9800
C52 H52A 0.9800
C52 H52B 0.9800
C52 H52C 0.9800
C53 H53A 0.9800
C53 H53B 0.9800
C53 H53C 0.9800
C54 H54A 0.9800
C54 H54B 0.9800
C54 H54C 0.9800
C55 H55A 0.9800
C55 H55B 0.9800
C55 H55C 0.9800
C56 H56A 0.9800
C56 H56B 0.9800
C56 H56C 0.9800

loop_
_geom_torsion_atom_site_label_1
_geom_torsion_atom_site_label_2
_geom_torsion_atom_site_label_3
_geom_torsion_atom_site_label_4
_geom_torsion
N6 Ti1 N1 C2 111.47(19)
N5 Ti1 N1 C2 -96.6(2)
N4 Ti1 N1 C2 7.5(2)
N3 Ti1 N1 C2 -169.0(2)
N6 Ti1 N1 C15 -69.3(2)
N5 Ti1 N1 C15 82.7(2)
N4 Ti1 N1 C15 -173.20(19)
N3 Ti1 N1 C15 10.23(18)
N6 Ti1 N3 C16 116.0(2)
N5 Ti1 N3 C16 -128.4(2)
N4 Ti1 N3 C16 -52.9(13)
N1 Ti1 N3 C16 -1.24(18)
N6 Ti1 N3 C20 -66.9(2)
N5 Ti1 N3 C20 48.7(2)
N4 Ti1 N3 C20 124.2(12)
N1 Ti1 N3 C20 175.9(3)
N6 Ti1 N4 C24 158.4(2)
N5 Ti1 N4 C24 42.4(2)
N1 Ti1 N4 C24 -83.6(2)
N3 Ti1 N4 C24 -32.7(13)
N6 Ti1 N4 C23 -15.0(3)
N5 Ti1 N4 C23 -131.0(3)
N1 Ti1 N4 C23 103.0(3)
N3 Ti1 N4 C23 153.9(11)
N6 Ti1 N5 C26 -50.7(3)
N4 Ti1 N5 C26 48.7(3)
N1 Ti1 N5 C26 157.3(3)
N3 Ti1 N5 C26 -135.4(3)
N6 Ti1 N5 C25 128.0(3)
N4 Ti1 N5 C25 -132.5(3)
N1 Ti1 N5 C25 -24.0(3)
N3 Ti1 N5 C25 43.3(3)
N5 Ti1 N6 C27 34.0(3)
N4 Ti1 N6 C27 -63.8(3)
N1 Ti1 N6 C27 -171.6(3)
N3 Ti1 N6 C27 117.0(3)
N5 Ti1 N6 C28 -139.3(2)
N4 Ti1 N6 C28 122.9(2)
N1 Ti1 N6 C28 15.1(3)
N3 Ti1 N6 C28 -56.3(2)
N11 Ti2 N7 C30 -110.6(2)
N12 Ti2 N7 C30 -4.7(2)
N10 Ti2 N7 C30 97.3(2)
N9 Ti2 N7 C30 169.6(2)
N11 Ti2 N7 C43 66.7(2)
N12 Ti2 N7 C43 172.6(2)
N10 Ti2 N7 C43 -85.5(2)
N9 Ti2 N7 C43 -13.17(19)
N11 Ti2 N9 C44 -114.7(2)
N12 Ti2 N9 C44 49.8(7)
N10 Ti2 N9 C44 132.13(19)
N7 Ti2 N9 C44 4.27(18)
N11 Ti2 N9 C48 67.6(2)
N12 Ti2 N9 C48 -127.9(6)
N10 Ti2 N9 C48 -45.6(2)
N7 Ti2 N9 C48 -173.4(2)
N11 Ti2 N10 C52 -144.6(3)
N12 Ti2 N10 C52 113.8(3)
N7 Ti2 N10 C52 8.6(3)
N9 Ti2 N10 C52 -58.3(3)
N11 Ti2 N10 C51 32.9(3)
N12 Ti2 N10 C51 -68.7(3)
N7 Ti2 N10 C51 -173.9(2)
N9 Ti2 N10 C51 119.2(3)
N12 Ti2 N11 C53 35.9(3)
N10 Ti2 N11 C53 -62.2(3)
N7 Ti2 N11 C53 142.5(3)
N9 Ti2 N11 C53 -146.2(3)
N12 Ti2 N11 C54 -151.0(3)
N10 Ti2 N11 C54 110.9(3)
N7 Ti2 N11 C54 -44.4(3)
N9 Ti2 N11 C54 26.9(3)
N11 Ti2 N12 C56 54.8(3)
N10 Ti2 N12 C56 168.7(3)
N7 Ti2 N12 C56 -65.3(3)
N9 Ti2 N12 C56 -109.6(7)
N11 Ti2 N12 C55 -138.3(3)
N10 Ti2 N12 C55 -24.3(3)
N7 Ti2 N12 C55 101.6(3)
N9 Ti2 N12 C55 57.4(7)
C6 C1 C2 C3 -6.1(4)
C8 C1 C2 C3 177.8(2)
C6 C1 C2 N1 172.1(2)
C8 C1 C2 N1 -4.1(4)
C15 N1 C2 C3 -115.8(2)
Ti1 N1 C2 C3 63.5(3)
C15 N1 C2 C1 66.0(3)
Ti1 N1 C2 C1 -114.7(2)
C1 C2 C3 C4 2.6(4)
N1 C2 C3 C4 -175.7(2)
C2 C3 C4 C5 1.0(4)
C3 C4 C5 C6 -1.0(5)
C4 C5 C6 C1 -2.6(5)
C4 C5 C6 C7 174.1(3)
C2 C1 C6 C5 6.2(4)
C8 C1 C6 C5 -177.8(3)
C2 C1 C6 C7 -170.4(3)
C8 C1 C6 C7 5.6(5)
C6 C1 C8 C9 96.0(3)
C2 C1 C8 C9 -88.0(3)
C6 C1 C8 C13 -88.3(3)
C2 C1 C8 C13 87.8(3)
C13 C8 C9 N2 179.3(2)
C1 C8 C9 N2 -4.9(4)
C13 C8 C9 C10 -2.8(4)
C1 C8 C9 C10 172.9(2)
C21 N2 C9 C8 -81.6(3)
C22 N2 C9 C8 150.5(2)
C21 N2 C9 C10 100.6(3)
C22 N2 C9 C10 -27.3(4)
C8 C9 C10 C11 -0.3(4)
N2 C9 C10 C11 177.4(3)
C9 C10 C11 C12 3.6(5)
C10 C11 C12 C13 -3.4(5)
C11 C12 C13 C8 0.0(4)
C11 C12 C13 C14 -179.3(3)
C9 C8 C13 C12 3.0(4)
C1 C8 C13 C12 -172.8(2)
C9 C8 C13 C14 -177.7(3)
C1 C8 C13 C14 6.5(4)
C2 N1 C15 C16 162.2(2)
Ti1 N1 C15 C16 -17.2(3)
C20 N3 C16 C17 -2.5(4)
Ti1 N3 C16 C17 174.80(19)
C20 N3 C16 C15 175.3(3)
Ti1 N3 C16 C15 -7.4(3)
N1 C15 C16 N3 14.8(3)
N1 C15 C16 C17 -167.4(2)
N3 C16 C17 C18 1.0(4)
C15 C16 C17 C18 -176.6(3)
C16 C17 C18 C19 1.1(4)
C17 C18 C19 C20 -1.5(5)
C16 N3 C20 C19 2.0(4)
Ti1 N3 C20 C19 -175.0(2)
C18 C19 C20 N3 0.0(5)
C43 N7 C30 C31 127.6(2)
Ti2 N7 C30 C31 -55.0(3)
C43 N7 C30 C29 -50.3(3)
Ti2 N7 C30 C29 127.1(2)
C34 C29 C30 C31 -0.5(4)
C36 C29 C30 C31 -179.1(2)
C34 C29 C30 N7 177.3(2)
C36 C29 C30 N7 -1.2(4)
N7 C30 C31 C32 -178.9(2)
C29 C30 C31 C32 -0.9(4)
C30 C31 C32 C33 0.9(4)
C31 C32 C33 C34 0.4(5)
C32 C33 C34 C29 -1.8(5)
C32 C33 C34 C35 178.2(3)
C30 C29 C34 C33 1.9(4)
C36 C29 C34 C33 -179.6(3)
C30 C29 C34 C35 -178.1(3)
C36 C29 C34 C35 0.4(4)
C34 C29 C36 C41 -76.3(3)
C30 C29 C36 C41 102.3(3)
C34 C29 C36 C37 106.8(3)
C30 C29 C36 C37 -74.6(3)
C50 N8 C37 C38 -16.2(3)
C49 N8 C37 C38 114.5(3)
C50 N8 C37 C36 162.1(2)
C49 N8 C37 C36 -67.2(3)
C41 C36 C37 C38 -5.0(4)
C29 C36 C37 C38 171.9(2)
C41 C36 C37 N8 176.7(2)
C29 C36 C37 N8 -6.4(4)
N8 C37 C38 C39 -178.9(3)
C36 C37 C38 C39 2.8(4)
C37 C38 C39 C40 0.8(4)
C38 C39 C40 C41 -2.2(4)
C37 C36 C41 C40 3.6(4)
C29 C36 C41 C40 -173.3(2)
C37 C36 C41 C42 -178.9(3)
C29 C36 C41 C42 4.2(4)
C39 C40 C41 C36 0.0(4)
C39 C40 C41 C42 -177.6(3)
C30 N7 C43 C44 -163.0(2)
Ti2 N7 C43 C44 19.4(3)
C48 N9 C44 C45 1.5(4)
Ti2 N9 C44 C45 -176.4(2)
C48 N9 C44 C43 -177.5(2)
Ti2 N9 C44 C43 4.6(3)
N7 C43 C44 N9 -14.2(3)
N7 C43 C44 C45 166.8(2)
N9 C44 C45 C46 -1.5(4)
C43 C44 C45 C46 177.4(3)
C44 C45 C46 C47 0.2(4)
C45 C46 C47 C48 1.0(5)
C44 N9 C48 C47 -0.1(4)
Ti2 N9 C48 C47 177.6(2)
C46 C47 C48 N9 -1.1(5)
